data_9002582
loop_
_publ_author_name
'Chakhmouradian, A. R.'
'Mitchell, R. H.'

_publ_section_title
;
 Crystal structure of novel high-pressure perovskite K2/3Th1/3TiO3,
 a possible host for Th in the upper mantle
;
_journal_name_full 'American Mineralogist'
_journal_page_first 1076
_journal_page_last 1080
_journal_volume 86
_journal_year 2001
_chemical_formula_structural (K.67Th.33)TiO3
_chemical_formula_sum 'K0.69 O3 Th0.31 Ti'
_space_group_IT_number 123
_symmetry_space_group_name_Hall '-P 4 2'
_symmetry_space_group_name_H-M 'P 4/m m m'
_cell_angle_alpha 90
_cell_angle_beta 90
_cell_angle_gamma 90
_cell_length_a 3.9007
_cell_length_b 3.9007
_cell_length_c 7.8099
_cell_formula_units_Z 2
_cell_volume 118.831
_database_code_amcsd 0002671
_exptl_crystal_density_diffrn 5.444
_cod_original_formula_sum '(K.69 Th.31) Ti O3'
_cod_database_code 9002582
_amcsd_formula_title (K.67Th.33)TiO3

loop_
_space_group_symop_operation_xyz
x,y,z
-y,-x,z
y,x,-z
y,-x,-z
-y,x,z
x,-y,z
-x,y,-z
x,y,-z
-x,-y,z
y,x,z
-y,-x,-z
-y,x,-z
y,-x,z
-x,y,z
x,-y,-z
-x,-y,-z

loop_
_atom_site_label
_atom_site_fract_x
_atom_site_fract_y
_atom_site_fract_z
_atom_site_occupancy
_atom_site_U_iso_or_equiv
K1 0.00000 0.00000 0.00000 0.90000 0.00760
Th1 0.00000 0.00000 0.00000 0.10000 0.00760
K2 0.00000 0.00000 0.50000 0.48000 0.00760
Th2 0.00000 0.00000 0.50000 0.52000 0.00760
Ti 0.50000 0.50000 0.24900 1.00000 0.01267
O1 0.50000 0.50000 0.00000 1.00000 0.00760
O2 0.50000 0.50000 0.50000 1.00000 0.00760
O3 0.00000 0.50000 0.26700 1.00000 0.00760

loop_
_cod_related_entry_id
_cod_related_entry_database
_cod_related_entry_code
1 AMCSD 0002671
